data_7028368
loop_
_publ_author_name
'Theuergarten, Eileen'
'Bannenberg, Thomas'
'Walter, Marc D.'
'Holschumacher, Dirk'
'Freytag, Matthias'
'Daniliuc, Constantin G.'
'Jones, Peter G.'
'Tamm, Matthias'

_publ_section_title
;
 Computational and experimental investigations of CO2 and N2O fixation by
 sterically demanding N-heterocyclic carbenes (NHC) and NHC/borane FLP
 systems.
;
_journal_issue 4
_journal_name_full 'Dalton transactions (Cambridge, England : 2003)'
_journal_page_first 1651
_journal_page_last 1662
_journal_paper_doi 10.1039/c3dt52742e
_journal_volume 43
_journal_year 2014
_chemical_formula_sum 'C33 H28 B Cl4 F15 N2'
_chemical_formula_weight 890.18
_chemical_name_systematic
; 
 ? 
;
_space_group_IT_number 14
_symmetry_cell_setting monoclinic
_symmetry_space_group_name_Hall '-P 2ybc'
_symmetry_space_group_name_H-M 'P 1 21/c 1'
_atom_sites_solution_hydrogens geom
_atom_sites_solution_primary direct
_atom_sites_solution_secondary difmap
_audit_creation_method SHELXL-97
_cell_angle_alpha 90.00
_cell_angle_beta 96.352(2)
_cell_angle_gamma 90.00
_cell_formula_units_Z 4
_cell_length_a 14.2431(2)
_cell_length_b 10.0854(2)
_cell_length_c 25.7808(4)
_cell_measurement_reflns_used 26032
_cell_measurement_temperature 100(2)
_cell_measurement_theta_max 75.6449
_cell_measurement_theta_min 3.3930
_cell_volume 3680.61(11)
_computing_cell_refinement
; 
CrysAlisPro, Oxford Diffraction Ltd., 
Version 1.171.35.15 (release 03-08-2011 CrysAlis171 .NET) 
(compiled Aug  3 2011,13:03:54) 
;
_computing_data_collection
; 
CrysAlisPro, Oxford Diffraction Ltd., 
Version 1.171.35.15 (release 03-08-2011 CrysAlis171 .NET) 
(compiled Aug  3 2011,13:03:54) 
;
_computing_data_reduction
; 
CrysAlisPro, Oxford Diffraction Ltd., 
Version 1.171.35.15 (release 03-08-2011 CrysAlis171 .NET) 
(compiled Aug  3 2011,13:03:54) 
;
_computing_molecular_graphics 'BRUKER XP'
_computing_publication_material SHELXL-97
_computing_structure_refinement 'SHELXL-97 (Sheldrick, 1997)'
_computing_structure_solution 'SHELXS-97 (Sheldrick, 1990)'
_diffrn_ambient_temperature 100(2)
_diffrn_detector_area_resol_mean 10.3543
_diffrn_measured_fraction_theta_full 1.000
_diffrn_measured_fraction_theta_max 0.997
_diffrn_measurement_device_type 'Oxford Diffraction Xcalibur, Atlas, Nova'
_diffrn_measurement_method '\w scans'
_diffrn_radiation_monochromator mirror
_diffrn_radiation_source 'Nova (Cu) X-ray Source'
_diffrn_radiation_type 'Cu K\a'
_diffrn_radiation_wavelength 1.54184
_diffrn_reflns_av_R_equivalents 0.0343
_diffrn_reflns_av_sigmaI/netI 0.0207
_diffrn_reflns_limit_h_max 17
_diffrn_reflns_limit_h_min -15
_diffrn_reflns_limit_k_max 12
_diffrn_reflns_limit_k_min -12
_diffrn_reflns_limit_l_max 32
_diffrn_reflns_limit_l_min -28
_diffrn_reflns_number 43961
_diffrn_reflns_theta_full 75.00
_diffrn_reflns_theta_max 75.83
_diffrn_reflns_theta_min 3.45
_exptl_absorpt_coefficient_mu 3.891
_exptl_absorpt_correction_T_max 1.00000
_exptl_absorpt_correction_T_min 0.68452
_exptl_absorpt_correction_type multi-scan
_exptl_absorpt_process_details
; 
CrysAlisPro, Oxford Diffraction Ltd., 
Version 1.171.35.15 (release 03-08-2011 CrysAlis171 .NET) 
(compiled Aug  3 2011,13:03:54) 
;
_exptl_crystal_colour colourless
_exptl_crystal_density_diffrn 1.606
_exptl_crystal_density_method 'not measured'
_exptl_crystal_description prism
_exptl_crystal_F_000 1792
_exptl_crystal_size_max 0.17
_exptl_crystal_size_mid 0.04
_exptl_crystal_size_min 0.03
_refine_diff_density_max 0.861
_refine_diff_density_min -1.206
_refine_diff_density_rms 0.056
_refine_ls_extinction_method none
_refine_ls_goodness_of_fit_ref 1.061
_refine_ls_hydrogen_treatment constr
_refine_ls_matrix_type full
_refine_ls_number_parameters 504
_refine_ls_number_reflns 7638
_refine_ls_number_restraints 0
_refine_ls_restrained_S_all 1.061
_refine_ls_R_factor_all 0.0479
_refine_ls_R_factor_gt 0.0434
_refine_ls_shift/su_max 0.080
_refine_ls_shift/su_mean 0.001
_refine_ls_structure_factor_coef Fsqd
_refine_ls_weighting_details 'calc w=1/[\s^2^(Fo^2^)+(0.0418P)^2^+3.6286P] where P=(Fo^2^+2Fc^2^)/3'
_refine_ls_weighting_scheme calc
_refine_ls_wR_factor_gt 0.1044
_refine_ls_wR_factor_ref 0.1079
_reflns_number_gt 6883
_reflns_number_total 7638
_reflns_threshold_expression >2sigma(I)
_cod_data_source_file c3dt52742e.txt
_cod_data_source_block eileen33
_cod_original_sg_symbol_H-M 'P 21/c'
_cod_database_code 7028368

loop_
_symmetry_equiv_pos_as_xyz
'x, y, z'
'-x, y+1/2, -z+1/2'
'-x, -y, -z'
'x, -y-1/2, z-1/2'

loop_
_atom_site_label
_atom_site_type_symbol
_atom_site_fract_x
_atom_site_fract_y
_atom_site_fract_z
_atom_site_U_iso_or_equiv
_atom_site_adp_type
_atom_site_occupancy
_atom_site_symmetry_multiplicity
_atom_site_calc_flag
_atom_site_refinement_flags
B B 0.72087(14) 0.4746(2) 0.11650(8) 0.0212(4) Uani 1 1 d .
N1 N 0.25545(11) 0.64825(15) 0.10319(6) 0.0217(3) Uani 1 1 d .
N2 N 0.24968(11) 0.46589(16) 0.15015(6) 0.0227(3) Uani 1 1 d .
F1 F 0.72941(7) 0.34570(11) 0.09425(4) 0.0247(2) Uani 1 1 d .
F2 F 0.38088(7) 0.42581(11) 0.04709(4) 0.0245(2) Uani 1 1 d .
F3 F 0.56522(7) 0.40187(11) 0.03924(4) 0.0239(2) Uani 1 1 d .
F4 F 0.63163(8) 0.61008(15) 0.20395(5) 0.0432(3) Uani 1 1 d .
F5 F 0.44808(8) 0.64719(15) 0.20752(5) 0.0406(3) Uani 1 1 d .
F6 F 0.64769(9) 0.75327(12) 0.09469(6) 0.0398(3) Uani 1 1 d .
F7 F 0.69802(10) 0.91450(13) 0.02148(6) 0.0441(3) Uani 1 1 d .
F8 F 0.83767(10) 0.84599(14) -0.03716(5) 0.0432(3) Uani 1 1 d .
F9 F 0.92561(9) 0.60691(14) -0.02120(5) 0.0375(3) Uani 1 1 d .
F10 F 0.87810(8) 0.44307(11) 0.05275(5) 0.0302(3) Uani 1 1 d .
F11 F 0.86623(9) 0.67631(12) 0.16592(5) 0.0341(3) Uani 1 1 d .
F12 F 0.96798(9) 0.65000(15) 0.25799(5) 0.0453(3) Uani 1 1 d .
F13 F 0.94717(11) 0.43271(17) 0.31841(5) 0.0523(4) Uani 1 1 d .
F14 F 0.82023(12) 0.24150(15) 0.28420(5) 0.0527(4) Uani 1 1 d .
F15 F 0.71311(11) 0.26928(13) 0.19351(5) 0.0434(3) Uani 1 1 d .
Cl1 Cl 0.95940(6) 0.07299(12) 0.06749(4) 0.0949(4) Uani 1 1 d .
Cl2 Cl 0.82670(4) -0.00644(7) 0.13865(3) 0.05254(17) Uani 1 1 d .
Cl3 Cl 0.47745(5) 0.12459(6) 0.06373(3) 0.04896(16) Uani 1 1 d .
Cl4 Cl 0.54400(5) 0.02993(10) 0.16756(3) 0.0657(2) Uani 1 1 d .
C1 C 0.30756(12) 0.55193(18) 0.12901(7) 0.0207(3) Uani 1 1 d .
C2 C 0.16086(13) 0.6211(2) 0.10787(7) 0.0256(4) Uani 1 1 d .
C3 C 0.15732(13) 0.5090(2) 0.13645(7) 0.0263(4) Uani 1 1 d .
C4 C 0.28955(15) 0.77292(18) 0.07667(7) 0.0272(4) Uani 1 1 d .
C5 C 0.2435(2) 0.7748(3) 0.02032(10) 0.0602(8) Uani 1 1 d .
H5A H 0.1748 0.7806 0.0200 0.090 Uiso 1 1 calc R
H5B H 0.2598 0.6933 0.0026 0.090 Uiso 1 1 calc R
H5C H 0.2664 0.8517 0.0022 0.090 Uiso 1 1 calc R
C6 C 0.2655(2) 0.8915(2) 0.10920(10) 0.0441(6) Uani 1 1 d .
H6A H 0.2854 0.9733 0.0930 0.066 Uiso 1 1 calc R
H6B H 0.2984 0.8835 0.1445 0.066 Uiso 1 1 calc R
H6C H 0.1972 0.8942 0.1110 0.066 Uiso 1 1 calc R
C7 C 0.39563(19) 0.7773(2) 0.07290(12) 0.0479(6) Uani 1 1 d .
H7A H 0.4111 0.8574 0.0541 0.072 Uiso 1 1 calc R
H7B H 0.4143 0.6988 0.0541 0.072 Uiso 1 1 calc R
H7C H 0.4297 0.7783 0.1081 0.072 Uiso 1 1 calc R
C8 C 0.07580(15) 0.6988(2) 0.08573(10) 0.0398(5) Uani 1 1 d .
H8A H 0.0574 0.6712 0.0496 0.060 Uiso 1 1 calc R
H8B H 0.0910 0.7936 0.0866 0.060 Uiso 1 1 calc R
H8C H 0.0235 0.6822 0.1066 0.060 Uiso 1 1 calc R
C9 C 0.06810(15) 0.4448(3) 0.14993(10) 0.0423(5) Uani 1 1 d .
H9A H 0.0591 0.4654 0.1862 0.063 Uiso 1 1 calc R
H9B H 0.0727 0.3486 0.1457 0.063 Uiso 1 1 calc R
H9C H 0.0143 0.4786 0.1267 0.063 Uiso 1 1 calc R
C10 C 0.27599(15) 0.3476(2) 0.18611(8) 0.0296(4) Uani 1 1 d .
C11 C 0.23983(16) 0.3771(2) 0.23830(8) 0.0359(5) Uani 1 1 d .
H11A H 0.1706 0.3803 0.2337 0.054 Uiso 1 1 calc R
H11B H 0.2648 0.4627 0.2515 0.054 Uiso 1 1 calc R
H11C H 0.2608 0.3072 0.2633 0.054 Uiso 1 1 calc R
C12 C 0.2353(3) 0.2235(3) 0.15969(12) 0.0769(12) Uani 1 1 d .
H12A H 0.2520 0.1467 0.1821 0.115 Uiso 1 1 calc R
H12B H 0.2610 0.2119 0.1263 0.115 Uiso 1 1 calc R
H12C H 0.1664 0.2314 0.1536 0.115 Uiso 1 1 calc R
C13 C 0.3828(2) 0.3272(3) 0.19878(13) 0.0627(9) Uani 1 1 d .
H13A H 0.3945 0.2527 0.2231 0.094 Uiso 1 1 calc R
H13B H 0.4113 0.4078 0.2148 0.094 Uiso 1 1 calc R
H13C H 0.4109 0.3080 0.1666 0.094 Uiso 1 1 calc R
C14 C 0.41004(12) 0.53413(18) 0.12798(7) 0.0217(3) Uani 1 1 d .
C15 C 0.44348(12) 0.47011(17) 0.08626(7) 0.0195(3) Uani 1 1 d .
C16 C 0.53917(13) 0.45574(17) 0.08328(7) 0.0199(3) Uani 1 1 d .
C17 C 0.60778(13) 0.49740(18) 0.12274(7) 0.0219(3) Uani 1 1 d .
C18 C 0.57177(14) 0.5605(2) 0.16409(8) 0.0282(4) Uani 1 1 d .
C19 C 0.47712(14) 0.5810(2) 0.16672(7) 0.0282(4) Uani 1 1 d .
C20 C 0.75602(12) 0.58510(18) 0.07571(7) 0.0222(3) Uani 1 1 d .
C21 C 0.71564(13) 0.7091(2) 0.06608(8) 0.0270(4) Uani 1 1 d .
C22 C 0.74117(14) 0.7964(2) 0.02892(8) 0.0305(4) Uani 1 1 d .
C23 C 0.81170(14) 0.7619(2) -0.00093(8) 0.0302(4) Uani 1 1 d .
C24 C 0.85546(13) 0.6410(2) 0.00730(7) 0.0272(4) Uani 1 1 d .
C25 C 0.82814(12) 0.55698(18) 0.04524(7) 0.0228(4) Uani 1 1 d .
C26 C 0.78568(13) 0.47204(19) 0.17369(7) 0.0231(4) Uani 1 1 d .
C27 C 0.85141(13) 0.5654(2) 0.19333(7) 0.0253(4) Uani 1 1 d .
C28 C 0.90557(14) 0.5546(2) 0.24118(8) 0.0313(4) Uani 1 1 d .
C29 C 0.89561(15) 0.4449(2) 0.27181(8) 0.0354(5) Uani 1 1 d .
C30 C 0.83109(17) 0.3489(2) 0.25450(8) 0.0353(5) Uani 1 1 d .
C31 C 0.77767(15) 0.3645(2) 0.20683(8) 0.0297(4) Uani 1 1 d .
C32 C 0.88931(16) 0.1254(2) 0.11496(10) 0.0413(5) Uani 1 1 d .
H32A H 0.8442 0.1934 0.0998 0.050 Uiso 1 1 calc R
H32B H 0.9299 0.1667 0.1442 0.050 Uiso 1 1 calc R
C33 C 0.57704(17) 0.0838(2) 0.10746(10) 0.0411(5) Uani 1 1 d .
H33A H 0.6133 0.0129 0.0921 0.049 Uiso 1 1 calc R
H33B H 0.6185 0.1625 0.1131 0.049 Uiso 1 1 calc R

loop_
_atom_site_aniso_label
_atom_site_aniso_U_11
_atom_site_aniso_U_22
_atom_site_aniso_U_33
_atom_site_aniso_U_23
_atom_site_aniso_U_13
_atom_site_aniso_U_12
B 0.0216(9) 0.0209(9) 0.0213(9) -0.0034(7) 0.0030(7) 0.0005(7)
N1 0.0250(7) 0.0195(7) 0.0205(7) -0.0023(6) 0.0020(6) 0.0000(6)
N2 0.0244(7) 0.0236(8) 0.0214(7) -0.0003(6) 0.0080(6) -0.0003(6)
F1 0.0275(5) 0.0220(5) 0.0251(5) -0.0041(4) 0.0045(4) 0.0022(4)
F2 0.0240(5) 0.0280(5) 0.0206(5) -0.0048(4) -0.0013(4) -0.0025(4)
F3 0.0273(5) 0.0285(6) 0.0167(5) -0.0050(4) 0.0060(4) 0.0005(4)
F4 0.0258(6) 0.0661(9) 0.0358(7) -0.0317(6) -0.0050(5) 0.0057(6)
F5 0.0299(6) 0.0643(9) 0.0276(6) -0.0237(6) 0.0036(5) 0.0088(6)
F6 0.0372(7) 0.0265(6) 0.0596(8) 0.0021(6) 0.0223(6) 0.0085(5)
F7 0.0422(7) 0.0307(7) 0.0589(9) 0.0153(6) 0.0028(6) 0.0073(6)
F8 0.0493(8) 0.0481(8) 0.0319(6) 0.0146(6) 0.0034(5) -0.0110(6)
F9 0.0356(6) 0.0470(7) 0.0328(6) -0.0070(5) 0.0166(5) -0.0067(6)
F10 0.0240(5) 0.0284(6) 0.0391(6) -0.0029(5) 0.0080(5) 0.0049(4)
F11 0.0383(6) 0.0315(6) 0.0311(6) 0.0018(5) -0.0024(5) -0.0102(5)
F12 0.0376(7) 0.0583(9) 0.0371(7) -0.0039(6) -0.0086(5) -0.0160(6)
F13 0.0514(8) 0.0722(11) 0.0293(7) 0.0075(7) -0.0135(6) -0.0012(7)
F14 0.0820(11) 0.0436(8) 0.0306(7) 0.0143(6) -0.0026(7) -0.0050(7)
F15 0.0619(9) 0.0359(7) 0.0310(6) 0.0039(5) -0.0008(6) -0.0196(6)
Cl1 0.0716(5) 0.1303(8) 0.0928(6) 0.0714(6) 0.0535(5) 0.0591(6)
Cl2 0.0424(3) 0.0577(4) 0.0578(4) 0.0183(3) 0.0069(3) -0.0093(3)
Cl3 0.0517(3) 0.0330(3) 0.0578(4) 0.0113(2) -0.0135(3) -0.0117(2)
Cl4 0.0577(4) 0.1005(6) 0.0373(3) 0.0059(3) -0.0022(3) -0.0039(4)
C1 0.0232(8) 0.0211(8) 0.0182(8) -0.0016(6) 0.0043(6) -0.0002(7)
C2 0.0221(9) 0.0296(10) 0.0248(9) -0.0067(7) 0.0008(7) 0.0019(7)
C3 0.0224(9) 0.0329(10) 0.0243(9) -0.0062(8) 0.0059(7) -0.0028(7)
C4 0.0393(11) 0.0183(9) 0.0238(9) 0.0006(7) 0.0031(8) -0.0018(8)
C5 0.094(2) 0.0561(17) 0.0271(12) 0.0105(11) -0.0079(13) -0.0319(16)
C6 0.0661(16) 0.0215(10) 0.0478(13) -0.0036(9) 0.0201(12) 0.0020(10)
C7 0.0499(14) 0.0261(11) 0.0710(18) 0.0117(11) 0.0213(12) -0.0049(10)
C8 0.0283(10) 0.0432(13) 0.0453(13) -0.0051(10) -0.0066(9) 0.0089(9)
C9 0.0274(10) 0.0563(15) 0.0449(13) 0.0008(11) 0.0118(9) -0.0099(10)
C10 0.0425(11) 0.0230(9) 0.0253(9) 0.0040(7) 0.0131(8) 0.0020(8)
C11 0.0430(12) 0.0428(12) 0.0232(10) 0.0057(9) 0.0096(8) 0.0054(10)
C12 0.161(4) 0.0242(12) 0.0415(15) -0.0015(11) -0.0093(19) -0.0096(17)
C13 0.0501(15) 0.075(2) 0.0692(18) 0.0506(16) 0.0323(14) 0.0308(14)
C14 0.0213(8) 0.0248(9) 0.0195(8) 0.0005(7) 0.0042(6) 0.0001(7)
C15 0.0223(8) 0.0194(8) 0.0167(8) -0.0001(6) 0.0009(6) -0.0033(6)
C16 0.0252(8) 0.0192(8) 0.0163(8) -0.0012(6) 0.0059(6) -0.0006(7)
C17 0.0227(8) 0.0219(9) 0.0216(8) -0.0018(7) 0.0041(7) -0.0006(7)
C18 0.0242(9) 0.0366(11) 0.0230(9) -0.0112(8) -0.0009(7) -0.0005(8)
C19 0.0285(9) 0.0362(10) 0.0205(9) -0.0098(8) 0.0047(7) 0.0040(8)
C20 0.0210(8) 0.0238(9) 0.0212(8) -0.0024(7) -0.0001(6) -0.0002(7)
C21 0.0228(9) 0.0269(10) 0.0319(10) -0.0013(8) 0.0050(7) 0.0017(7)
C22 0.0287(9) 0.0260(10) 0.0353(10) 0.0048(8) -0.0033(8) 0.0015(8)
C23 0.0318(10) 0.0350(11) 0.0230(9) 0.0052(8) -0.0010(7) -0.0080(8)
C24 0.0232(9) 0.0368(11) 0.0217(9) -0.0059(8) 0.0030(7) -0.0050(8)
C25 0.0200(8) 0.0238(9) 0.0236(8) -0.0043(7) -0.0011(6) 0.0000(7)
C26 0.0220(8) 0.0253(9) 0.0223(8) -0.0020(7) 0.0045(7) 0.0031(7)
C27 0.0237(9) 0.0273(9) 0.0253(9) -0.0005(7) 0.0040(7) 0.0026(7)
C28 0.0230(9) 0.0410(12) 0.0294(10) -0.0065(9) 0.0006(7) -0.0015(8)
C29 0.0334(10) 0.0492(13) 0.0225(9) 0.0008(9) -0.0028(8) 0.0058(9)
C30 0.0465(12) 0.0334(11) 0.0261(10) 0.0055(8) 0.0040(9) 0.0032(9)
C31 0.0360(10) 0.0282(10) 0.0249(9) -0.0018(8) 0.0036(8) -0.0026(8)
C32 0.0346(11) 0.0350(12) 0.0538(14) 0.0088(10) 0.0027(10) 0.0017(9)
C33 0.0377(12) 0.0373(12) 0.0476(13) -0.0019(10) 0.0013(10) 0.0029(9)

loop_
_atom_type_symbol
_atom_type_description
_atom_type_scat_dispersion_real
_atom_type_scat_dispersion_imag
_atom_type_scat_source
C C 0.0181 0.0091 'International Tables Vol C Tables 4.2.6.8 and 6.1.1.4'
H H 0.0000 0.0000 'International Tables Vol C Tables 4.2.6.8 and 6.1.1.4'
B B 0.0090 0.0039 'International Tables Vol C Tables 4.2.6.8 and 6.1.1.4'
N N 0.0311 0.0180 'International Tables Vol C Tables 4.2.6.8 and 6.1.1.4'
F F 0.0727 0.0534 'International Tables Vol C Tables 4.2.6.8 and 6.1.1.4'
Cl Cl 0.3639 0.7018 'International Tables Vol C Tables 4.2.6.8 and 6.1.1.4'

loop_
_geom_angle_atom_site_label_1
_geom_angle_atom_site_label_2
_geom_angle_atom_site_label_3
_geom_angle
F1 B C20 108.25(14)
F1 B C26 106.26(15)
C20 B C26 113.65(15)
F1 B C17 107.01(14)
C20 B C17 109.64(15)
C26 B C17 111.71(14)
C1 N1 C2 107.44(15)
C1 N1 C4 128.61(16)
C2 N1 C4 123.79(16)
C1 N2 C3 107.33(16)
C1 N2 C10 128.65(16)
C3 N2 C10 123.88(16)
N1 C1 N2 109.48(15)
N1 C1 C14 124.72(16)
N2 C1 C14 125.32(16)
C3 C2 N1 107.81(16)
C3 C2 C8 124.44(19)
N1 C2 C8 127.74(19)
C2 C3 N2 107.93(16)
C2 C3 C9 124.75(19)
N2 C3 C9 127.32(19)
C6 C4 C7 107.30(19)
C6 C4 C5 114.6(2)
C7 C4 C5 105.3(2)
C6 C4 N1 107.27(16)
C7 C4 N1 114.60(16)
C5 C4 N1 108.07(17)
C12 C10 C11 114.2(2)
C12 C10 N2 108.46(18)
C11 C10 N2 107.37(16)
C12 C10 C13 107.9(3)
C11 C10 C13 105.2(2)
N2 C10 C13 113.81(17)
C15 C14 C19 116.74(16)
C15 C14 C1 119.84(16)
C19 C14 C1 123.41(16)
F2 C15 C16 119.92(15)
F2 C15 C14 118.76(15)
C16 C15 C14 121.26(16)
F3 C16 C15 117.04(15)
F3 C16 C17 119.99(15)
C15 C16 C17 122.94(16)
C18 C17 C16 114.18(16)
C18 C17 B 125.86(16)
C16 C17 B 119.92(15)
F4 C18 C19 116.46(16)
F4 C18 C17 119.77(17)
C19 C18 C17 123.74(17)
F5 C19 C18 120.04(17)
F5 C19 C14 118.94(17)
C18 C19 C14 121.02(17)
C21 C20 C25 113.62(17)
C21 C20 B 125.07(16)
C25 C20 B 121.23(16)
F6 C21 C22 115.28(17)
F6 C21 C20 120.38(17)
C22 C21 C20 124.32(18)
F7 C22 C23 119.64(19)
F7 C22 C21 120.89(19)
C23 C22 C21 119.47(19)
F8 C23 C24 120.78(19)
F8 C23 C22 120.25(19)
C24 C23 C22 118.96(18)
F9 C24 C23 119.51(18)
F9 C24 C25 120.84(18)
C23 C24 C25 119.64(18)
F10 C25 C24 115.90(16)
F10 C25 C20 120.14(17)
C24 C25 C20 123.94(18)
C27 C26 C31 113.77(17)
C27 C26 B 127.25(17)
C31 C26 B 118.96(17)
F11 C27 C26 120.67(17)
F11 C27 C28 115.22(18)
C26 C27 C28 124.10(19)
F12 C28 C29 119.71(18)
F12 C28 C27 120.9(2)
C29 C28 C27 119.42(19)
F13 C29 C30 120.4(2)
F13 C29 C28 120.4(2)
C30 C29 C28 119.20(19)
F14 C30 C29 119.80(19)
F14 C30 C31 120.8(2)
C29 C30 C31 119.4(2)
F15 C31 C30 116.01(18)
F15 C31 C26 119.89(18)
C30 C31 C26 124.07(19)
Cl1 C32 Cl2 111.58(14)
Cl4 C33 Cl3 111.22(14)

loop_
_geom_bond_atom_site_label_1
_geom_bond_atom_site_label_2
_geom_bond_distance
B F1 1.431(2)
B C20 1.648(3)
B C26 1.651(3)
B C17 1.652(3)
N1 C1 1.352(2)
N1 C2 1.393(2)
N1 C4 1.535(2)
N2 C1 1.352(2)
N2 C3 1.394(2)
N2 C10 1.532(2)
F2 C15 1.347(2)
F3 C16 1.3473(19)
F4 C18 1.356(2)
F5 C19 1.349(2)
F6 C21 1.355(2)
F7 C22 1.344(2)
F8 C23 1.343(2)
F9 C24 1.349(2)
F10 C25 1.354(2)
F11 C27 1.352(2)
F12 C28 1.348(2)
F13 C29 1.342(2)
F14 C30 1.345(3)
F15 C31 1.348(2)
Cl1 C32 1.745(3)
Cl2 C32 1.749(2)
Cl3 C33 1.760(2)
Cl4 C33 1.755(3)
C1 C14 1.474(2)
C2 C3 1.353(3)
C2 C8 1.501(3)
C3 C9 1.501(3)
C4 C6 1.522(3)
C4 C7 1.525(3)
C4 C5 1.526(3)
C10 C12 1.509(3)
C10 C11 1.523(3)
C10 C13 1.534(3)
C14 C15 1.384(2)
C14 C19 1.387(3)
C15 C16 1.381(2)
C16 C17 1.395(3)
C17 C18 1.388(3)
C18 C19 1.373(3)
C20 C21 1.387(3)
C20 C25 1.390(3)
C21 C22 1.379(3)
C22 C23 1.376(3)
C23 C24 1.375(3)
C24 C25 1.382(3)
C26 C27 1.383(3)
C26 C31 1.393(3)
C27 C28 1.385(3)
C28 C29 1.376(3)
C29 C30 1.375(3)
C30 C31 1.381(3)

loop_
_geom_hbond_atom_site_label_D
_geom_hbond_atom_site_label_H
_geom_hbond_atom_site_label_A
_geom_hbond_distance_DH
_geom_hbond_distance_HA
_geom_hbond_distance_DA
_geom_hbond_angle_DHA
_geom_hbond_site_symmetry_A
C32 H32A F1 0.99 2.24 3.184(3) 159.9 .
C33 H33B F1 0.99 2.51 3.459(3) 159.7 .
C33 H33A F7 0.99 2.50 3.412(3) 153.3 1_545

loop_
_geom_torsion_atom_site_label_1
_geom_torsion_atom_site_label_2
_geom_torsion_atom_site_label_3
_geom_torsion_atom_site_label_4
_geom_torsion
C2 N1 C1 N2 -0.6(2)
C4 N1 C1 N2 174.84(16)
C2 N1 C1 C14 171.82(17)
C4 N1 C1 C14 -12.8(3)
C3 N2 C1 N1 0.8(2)
C10 N2 C1 N1 -174.92(16)
C3 N2 C1 C14 -171.50(17)
C10 N2 C1 C14 12.8(3)
C1 N1 C2 C3 0.1(2)
C4 N1 C2 C3 -175.60(16)
C1 N1 C2 C8 -179.68(19)
C4 N1 C2 C8 4.6(3)
N1 C2 C3 N2 0.4(2)
C8 C2 C3 N2 -179.81(18)
N1 C2 C3 C9 -179.19(19)
C8 C2 C3 C9 0.6(3)
C1 N2 C3 C2 -0.8(2)
C10 N2 C3 C2 175.23(16)
C1 N2 C3 C9 178.8(2)
C10 N2 C3 C9 -5.2(3)
C1 N1 C4 C6 -109.8(2)
C2 N1 C4 C6 64.9(2)
C1 N1 C4 C7 9.2(3)
C2 N1 C4 C7 -176.12(19)
C1 N1 C4 C5 126.2(2)
C2 N1 C4 C5 -59.1(3)
C1 N2 C10 C12 -120.2(3)
C3 N2 C10 C12 64.7(3)
C1 N2 C10 C11 115.9(2)
C3 N2 C10 C11 -59.2(2)
C1 N2 C10 C13 -0.1(3)
C3 N2 C10 C13 -175.2(2)
N1 C1 C14 C15 -80.9(2)
N2 C1 C14 C15 90.3(2)
N1 C1 C14 C19 97.8(2)
N2 C1 C14 C19 -91.0(2)
C19 C14 C15 F2 -178.41(16)
C1 C14 C15 F2 0.4(3)
C19 C14 C15 C16 -0.9(3)
C1 C14 C15 C16 177.82(16)
F2 C15 C16 F3 2.8(2)
C14 C15 C16 F3 -174.66(16)
F2 C15 C16 C17 -178.97(16)
C14 C15 C16 C17 3.6(3)
F3 C16 C17 C18 175.16(17)
C15 C16 C17 C18 -3.0(3)
F3 C16 C17 B -2.7(3)
C15 C16 C17 B 179.11(16)
F1 B C17 C18 141.67(19)
C20 B C17 C18 -101.1(2)
C26 B C17 C18 25.8(3)
F1 B C17 C16 -40.8(2)
C20 B C17 C16 76.4(2)
C26 B C17 C16 -156.66(16)
C16 C17 C18 F4 -177.49(18)
B C17 C18 F4 0.2(3)
C16 C17 C18 C19 0.1(3)
B C17 C18 C19 177.8(2)
F4 C18 C19 F5 -0.1(3)
C17 C18 C19 F5 -177.75(19)
F4 C18 C19 C14 -179.92(19)
C17 C18 C19 C14 2.4(3)
C15 C14 C19 F5 178.25(18)
C1 C14 C19 F5 -0.5(3)
C15 C14 C19 C18 -1.9(3)
C1 C14 C19 C18 179.35(19)
F1 B C20 C21 142.77(17)
C26 B C20 C21 -99.4(2)
C17 B C20 C21 26.4(2)
F1 B C20 C25 -33.8(2)
C26 B C20 C25 84.0(2)
C17 B C20 C25 -150.16(16)
C25 C20 C21 F6 -176.60(17)
B C20 C21 F6 6.6(3)
C25 C20 C21 C22 2.0(3)
B C20 C21 C22 -174.80(18)
F6 C21 C22 F7 -2.1(3)
C20 C21 C22 F7 179.30(18)
F6 C21 C22 C23 177.99(18)
C20 C21 C22 C23 -0.6(3)
F7 C22 C23 F8 0.3(3)
C21 C22 C23 F8 -179.76(18)
F7 C22 C23 C24 179.72(18)
C21 C22 C23 C24 -0.3(3)
F8 C23 C24 F9 0.3(3)
C22 C23 C24 F9 -179.06(18)
F8 C23 C24 C25 179.26(17)
C22 C23 C24 C25 -0.2(3)
F9 C24 C25 F10 2.3(3)
C23 C24 C25 F10 -176.61(16)
F9 C24 C25 C20 -179.41(16)
C23 C24 C25 C20 1.7(3)
C21 C20 C25 F10 175.75(16)
B C20 C25 F10 -7.3(3)
C21 C20 C25 C24 -2.5(3)
B C20 C25 C24 174.42(17)
F1 B C26 C27 131.96(18)
C20 B C26 C27 13.0(3)
C17 B C26 C27 -111.7(2)
F1 B C26 C31 -46.3(2)
C20 B C26 C31 -165.24(17)
C17 B C26 C31 70.1(2)
C31 C26 C27 F11 -179.10(17)
B C26 C27 F11 2.6(3)
C31 C26 C27 C28 0.5(3)
B C26 C27 C28 -177.87(18)
F11 C27 C28 F12 0.0(3)
C26 C27 C28 F12 -179.60(18)
F11 C27 C28 C29 -179.80(18)
C26 C27 C28 C29 0.6(3)
F12 C28 C29 F13 0.5(3)
C27 C28 C29 F13 -179.76(19)
F12 C28 C29 C30 179.4(2)
C27 C28 C29 C30 -0.8(3)
F13 C29 C30 F14 -0.7(3)
C28 C29 C30 F14 -179.6(2)
F13 C29 C30 C31 178.9(2)
C28 C29 C30 C31 0.0(3)
F14 C30 C31 F15 2.3(3)
C29 C30 C31 F15 -177.2(2)
F14 C30 C31 C26 -179.2(2)
C29 C30 C31 C26 1.2(3)
C27 C26 C31 F15 177.00(18)
B C26 C31 F15 -4.5(3)
C27 C26 C31 C30 -1.4(3)
B C26 C31 C30 177.10(19)
